data_4020240
loop_
_publ_author_name
'M.G. Davlieva'
'S.V. Lindeman'
'I.S. Neretin'
'J.K. Kochi'

_publ_section_title
;
Isolation, X-ray Structures, and Electronic Spectra of Reactive Intermediates
in Friedel-Crafts Acylations
;
_journal_name_full 'Journal of Organic Chemistry'
_journal_page_first 4013
_journal_page_last 4021
_journal_paper_doi 10.1021/jo0501588
_journal_volume 70
_journal_year 2005
_chemical_formula_moiety 'C14 H10 Cl10 O2 Ti2'
_chemical_formula_sum 'C14 H10 Cl10 O2 Ti2'
_chemical_formula_weight 660.52
_chemical_name_common 'benzoyl chloride * TiCl4'
_space_group_IT_number 2
_space_group_name_Hall '-P 1'
_space_group_name_H-M_alt 'P -1'
_symmetry_cell_setting triclinic
_symmetry_space_group_name_Hall '-P 1'
_symmetry_space_group_name_H-M 'P -1'
_cell_angle_alpha 64.311(2)
_cell_angle_beta 77.905(2)
_cell_angle_gamma 72.173(2)
_cell_formula_units_Z 1
_cell_length_a 8.1706(8)
_cell_length_b 8.8513(9)
_cell_length_c 9.5658(10)
_cell_measurement_temperature 123(2)
_cell_volume 591.11(10)
_diffrn_ambient_temperature 123(2)
_exptl_crystal_density_diffrn 1.856
_cod_database_code 4020240

loop_
_symmetry_equiv_pos_as_xyz
'x, y, z'
'-x, -y, -z'

loop_
_atom_site_aniso_label
_atom_site_aniso_U_11
_atom_site_aniso_U_22
_atom_site_aniso_U_33
_atom_site_aniso_U_23
_atom_site_aniso_U_13
_atom_site_aniso_U_12
Ti1 0.02050(15) 0.01906(15) 0.02655(15) -0.01042(11) -0.00471(11) -0.00348(11)
Cl1 0.0230(2) 0.0206(2) 0.0290(2) -0.01065(15) -0.00980(14) -0.00033(14)
Cl2 0.0301(2) 0.0219(2) 0.0361(2) -0.0133(2) -0.0091(2) 0.0020(2)
Cl3 0.0323(2) 0.0286(2) 0.0370(2) -0.0142(2) 0.0018(2) -0.0137(2)
Cl4 0.0291(2) 0.0405(3) 0.0369(2) -0.0228(2) -0.0098(2) -0.0032(2)
Cl5 0.0253(2) 0.0379(3) 0.0498(3) 0.0007(2) -0.0144(2) -0.0063(2)
O1 0.0223(6) 0.0273(6) 0.0307(6) -0.0111(5) -0.0025(5) -0.0059(5)
C1 0.0254(8) 0.0274(9) 0.0261(7) -0.0129(7) 0.0000(6) -0.0062(7)
C2 0.0291(9) 0.0366(10) 0.0296(8) -0.0097(8) -0.0045(7) -0.0089(8)
C3 0.0430(12) 0.0428(12) 0.0284(9) -0.0055(8) -0.0082(8) -0.0072(10)
C4 0.0513(13) 0.0375(11) 0.0264(9) -0.0092(8) 0.0019(8) -0.0167(10)
C5 0.0358(11) 0.0408(12) 0.0360(10) -0.0158(9) 0.0062(8) -0.0168(9)
C6 0.0271(9) 0.0327(10) 0.0364(9) -0.0159(8) -0.0011(7) -0.0066(8)
C7 0.0207(8) 0.0252(8) 0.0309(8) -0.0128(7) -0.0048(6) -0.0012(6)

loop_
_atom_site_label
_atom_site_type_symbol
_atom_site_fract_x
_atom_site_fract_y
_atom_site_fract_z
_atom_site_U_iso_or_equiv
_atom_site_thermal_displace_type
_atom_site_occupancy
_atom_site_calc_flag
_atom_site_refinement_flags
_atom_site_disorder_group
Ti1 Ti -0.44650(4) 0.81400(4) -0.06658(3) 0.02143(8) Uani 1 d . .
Cl1 Cl -0.64156(5) 1.10815(5) -0.12138(4) 0.02392(9) Uani 1 d . .
Cl2 Cl -0.23035(6) 0.58353(6) -0.01526(5) 0.02979(10) Uani 1 d . .
Cl3 Cl -0.64238(6) 0.69444(6) 0.11058(5) 0.03146(11) Uani 1 d . .
Cl4 Cl -0.52845(6) 0.81477(6) -0.27381(5) 0.03298(11) Uani 1 d . .
Cl5 Cl 0.02577(6) 0.87906(7) -0.14173(6) 0.04287(14) Uani 1 d . .
O1 O -0.2791(2) 0.9666(2) -0.22327(14) 0.0269(2) Uani 1 d . .
C1 C -0.1089(2) 1.1548(2) -0.3974(2) 0.0259(3) Uani 1 d . .
C2 C -0.2511(3) 1.2671(3) -0.4793(2) 0.0325(4) Uani 1 d . .
C3 C -0.2299(3) 1.4148(3) -0.6091(2) 0.0412(5) Uani 1 d . .
C4 C -0.0689(3) 1.4485(3) -0.6572(2) 0.0391(5) Uani 1 d . .
C5 C 0.0724(3) 1.3371(3) -0.5781(2) 0.0370(4) Uani 1 d . .
C6 C 0.0537(2) 1.1897(3) -0.4474(2) 0.0317(4) Uani 1 d . .
C7 C -0.1406(2) 1.0046(2) -0.2589(2) 0.0256(3) Uani 1 d . .
H2 H -0.3556(30) 1.2409(33) -0.4449(27) 0.042(6) Uiso 1 d . .
H3 H -0.3232(35) 1.4841(38) -0.6656(32) 0.058(8) Uiso 1 d . .
H4 H -0.0579(37) 1.5437(41) -0.7424(34) 0.061(8) Uiso 1 d . .
H5 H 0.1813(32) 1.3621(33) -0.6070(28) 0.043(7) Uiso 1 d . .
H6 H 0.1507(31) 1.1151(33) -0.3976(27) 0.038(6) Uiso 1 d . .

loop_
_geom_bond_atom_site_label_1
_geom_bond_atom_site_label_2
_geom_bond_distance
_geom_bond_site_symmetry_2
_geom_bond_publ_flag
Ti1 O1 2.1114(13) . ?
Ti1 Cl2 2.1933(5) . ?
Ti1 Cl3 2.2133(5) . ?
Ti1 Cl4 2.2181(5) . ?
Ti1 Cl1 2.4789(5) 2_475 ?
Ti1 Cl1 2.4939(5) . ?
Cl1 Ti1 2.4789(5) 2_475 ?
Cl5 C7 1.724(2) . ?
O1 C7 1.218(2) . ?
C1 C6 1.396(3) . ?
C1 C2 1.396(3) . ?
C1 C7 1.459(3) . ?
C2 C3 1.386(3) . ?
C2 H2 0.91(2) . ?
C3 C4 1.378(3) . ?
C3 H3 0.92(3) . ?
C4 C5 1.378(3) . ?
C4 H4 0.90(3) . ?
C5 C6 1.384(3) . ?
C5 H5 0.94(3) . ?
C6 H6 0.93(2) . ?
